data_4513006
loop_
_publ_author_name
'Wang, Kai'
'Chen, Zi-Lu'
'Zou, Hua-Hong'
'Zhang, Zhong'
'Sun, Wei-Yin'
'Liang, Fu-Pei'

_publ_section_title
;
 Two Types of Cu-Ln Heterometallic Coordination Polymers with
 2-Hydroxyisophthalate: Syntheses, Structures, and Magnetic Properties
;
_journal_issue 6
_journal_name_full 'Crystal Growth &amp; Design'
_journal_page_first 2883
_journal_paper_doi 10.1021/acs.cgd.5b00327
_journal_volume 15
_journal_year 2015
_chemical_formula_moiety 'C34 H24 Cu4 Eu2 O30'
_chemical_formula_sum 'C34 H24 Cu4 Eu2 O30'
_chemical_formula_weight 1470.61
_chemical_name_systematic
;
 ? 
;
_space_group_crystal_system triclinic
_space_group_IT_number 2
_space_group_name_Hall '-P 1'
_space_group_name_H-M_alt 'P -1'
_symmetry_space_group_name_Hall '-P 1'
_symmetry_space_group_name_H-M 'P -1'
_atom_sites_solution_hydrogens geom
_atom_sites_solution_primary direct
_atom_sites_solution_secondary difmap
_audit_creation_date 2015-04-06
_audit_creation_method
;
Olex2 1.2
(compiled 2015.01.26 svn.r3150 for OlexSys, GUI svn.r4998)
;
_cell_angle_alpha 62.648(4)
_cell_angle_beta 83.193(3)
_cell_angle_gamma 80.362(3)
_cell_formula_units_Z 2
_cell_length_a 11.5374(4)
_cell_length_b 12.9882(4)
_cell_length_c 14.0916(5)
_cell_measurement_reflns_used 7088
_cell_measurement_temperature 150.00(10)
_cell_measurement_theta_max 28.5317
_cell_measurement_theta_min 2.8975
_cell_volume 1846.99(13)
_computing_cell_refinement
;
CrysAlisPro, Agilent Technologies,
Version 1.171.35.21 (release 20-01-2012 CrysAlis171 .NET)
(compiled Jan 23 2012,18:06:46)
;
_computing_data_collection
;
CrysAlisPro, Agilent Technologies,
Version 1.171.35.21 (release 20-01-2012 CrysAlis171 .NET)
(compiled Jan 23 2012,18:06:46)
;
_computing_data_reduction
;
CrysAlisPro, Agilent Technologies,
Version 1.171.35.21 (release 20-01-2012 CrysAlis171 .NET)
(compiled Jan 23 2012,18:06:46)
;
_computing_molecular_graphics 'Olex2 (Dolomanov et al., 2009)'
_computing_publication_material 'Olex2 (Dolomanov et al., 2009)'
_computing_structure_refinement 'XL (Sheldrick, 2008)'
_computing_structure_solution 'XS (Sheldrick, 2008)'
_diffrn_ambient_temperature 150.00(10)
_diffrn_detector_area_resol_mean 15.9784
_diffrn_measured_fraction_theta_full 0.998
_diffrn_measured_fraction_theta_max 0.998
_diffrn_measurement_details
;
  1 omega  -20.00   25.00   1.0000   18.0000
omega____ theta____ kappa____ phi______ frames
    -      -20.2889  -99.0000 -120.0000 45

  2 omega  -13.00   16.00   1.0000   18.0000
omega____ theta____ kappa____ phi______ frames
    -      -20.2889  -99.0000   30.0000 29

  3 omega -100.00  -35.00   1.0000   18.0000
omega____ theta____ kappa____ phi______ frames
    -      -20.2889 -178.0000  -90.0000 65

  4 omega  -48.00    8.00   1.0000   18.0000
omega____ theta____ kappa____ phi______ frames
    -       21.5389  -57.0000  -30.0000 56

  5 omega   57.00   90.00   1.0000   18.0000
omega____ theta____ kappa____ phi______ frames
    -       21.5389   57.0000 -120.0000 33

  6 omega    2.00   57.00   1.0000   18.0000
omega____ theta____ kappa____ phi______ frames
    -       21.5389   38.0000  -90.0000 55

  7 omega   -2.00   27.00   1.0000   18.0000
omega____ theta____ kappa____ phi______ frames
    -       21.5389   57.0000 -120.0000 29

  8 omega  -21.00    6.00   1.0000   18.0000
omega____ theta____ kappa____ phi______ frames
    -       21.5389  -96.0000  -37.0000 27

  9 omega  -49.00   45.00   1.0000   18.0000
omega____ theta____ kappa____ phi______ frames
    -       21.5389  -57.0000   90.0000 94

 10 omega   -2.00   64.00   1.0000   18.0000
omega____ theta____ kappa____ phi______ frames
    -       21.5389   57.0000  120.0000 66

 11 omega  -52.00   53.00   1.0000   18.0000
omega____ theta____ kappa____ phi______ frames
    -       21.5389  -38.0000 -180.0000 105
;
_diffrn_measurement_device_type 'SuperNova, Single source at offset), Eos'
_diffrn_measurement_method '\w scans'
_diffrn_orient_matrix_UB_11 -0.0043294000
_diffrn_orient_matrix_UB_12 0.0026197000
_diffrn_orient_matrix_UB_13 -0.0508739000
_diffrn_orient_matrix_UB_21 -0.0389094000
_diffrn_orient_matrix_UB_22 0.0528402000
_diffrn_orient_matrix_UB_23 -0.0150947000
_diffrn_orient_matrix_UB_31 0.0486292000
_diffrn_orient_matrix_UB_32 0.0323187000
_diffrn_orient_matrix_UB_33 -0.0200693000
_diffrn_radiation_monochromator mirror
_diffrn_radiation_type MoK\a
_diffrn_radiation_wavelength 0.71073
_diffrn_reflns_av_R_equivalents 0.0344
_diffrn_reflns_av_unetI/netI 0.0454
_diffrn_reflns_limit_h_max 13
_diffrn_reflns_limit_h_min -13
_diffrn_reflns_limit_k_max 15
_diffrn_reflns_limit_k_min -15
_diffrn_reflns_limit_l_max 16
_diffrn_reflns_limit_l_min -16
_diffrn_reflns_number 17405
_diffrn_reflns_theta_full 25.00
_diffrn_reflns_theta_max 25.00
_diffrn_reflns_theta_min 2.90
_diffrn_source 'SuperNova (Mo) X-ray Source'
_exptl_absorpt_coefficient_mu 5.728
_exptl_absorpt_correction_T_max 1.00000
_exptl_absorpt_correction_T_min 0.69663
_exptl_absorpt_correction_type multi-scan
_exptl_absorpt_process_details
;
CrysAlisPro, Agilent Technologies,
Version 1.171.35.21 (release 20-01-2012 CrysAlis171 .NET)
(compiled Jan 23 2012,18:06:46)
Empirical absorption correction using spherical harmonics,
 implemented in SCALE3 ABSPACK scaling algorithm.
;
_exptl_crystal_colour blue
_exptl_crystal_colour_primary blue
_exptl_crystal_density_diffrn 2.644
_exptl_crystal_density_method 'not measured'
_exptl_crystal_description block
_exptl_crystal_F_000 1420
_exptl_crystal_size_max 0.18
_exptl_crystal_size_mid 0.18
_exptl_crystal_size_min 0.10
_refine_diff_density_max 1.564
_refine_diff_density_min -0.911
_refine_diff_density_rms 0.149
_refine_ls_extinction_method none
_refine_ls_goodness_of_fit_ref 1.049
_refine_ls_hydrogen_treatment mixed
_refine_ls_matrix_type full
_refine_ls_number_parameters 649
_refine_ls_number_reflns 6501
_refine_ls_number_restraints 37
_refine_ls_restrained_S_all 7.627
_refine_ls_R_factor_all 0.0488
_refine_ls_R_factor_gt 0.0345
_refine_ls_shift/su_max 0.000
_refine_ls_shift/su_mean 0.000
_refine_ls_structure_factor_coef Fsqd
_refine_ls_weighting_details 'calc w=1/[\s^2^(Fo^2^)+(0.0233P)^2^+5.5634P] where P=(Fo^2^+2Fc^2^)/3'
_refine_ls_weighting_scheme calc
_refine_ls_wR_factor_gt 0.0695
_refine_ls_wR_factor_ref 0.0736
_reflns_number_gt 5244
_reflns_number_total 6501
_reflns_threshold_expression >2sigma(I)
_cod_data_source_file cg5b00327_si_003.cif
_cod_data_source_block 141023-lfp-wk-cu-eu
_cod_depositor_comments 'Adding full bibliography for 4513003--4513006.cif.'
_cod_original_cell_volume 1847.00(11)
_cod_database_code 4513006
_reflns_odcompleteness_completeness 99.84
_reflns_odcompleteness_iscentric 1
_reflns_odcompleteness_theta 26.32
_olex2_refinement_description
;
1. Fixed Uiso
 At 1.2 times of:
  All C(H) groups
 At 1.5 times of:
  All O(H) groups, All O(H,H) groups
2. Restrained distances
 O16-O15
 3.84 with sigma of 0.01
 O27-H27b
 0.85 with sigma of 0.01
 H27a-H27b
 1.4 with sigma of 0.01
 O29-H29b
 0.85 with sigma of 0.01
 H29a-H29b
 1.4 with sigma of 0.01
 O28-H28b
 0.85 with sigma of 0.01
 H28a-H28b
 1.4 with sigma of 0.01
3. Uiso/Uaniso restraints and constraints
Uanis(C1) \\sim Ueq, Uanis(C7) \\sim Ueq, Uanis(C18) \\sim Ueq, Uanis(C23)
\\sim Ueq, Uanis(C34) \\sim Ueq: with sigma of 0.005 and sigma for terminal
atoms of 0.02
4.a Rotating group:
 O25(H25a,H25b), O26(H26a,H26b), O27(H27a), O28(H28a), O29(H29a), O30(H30a,H30b)
4.b Aromatic/amide H refined with riding coordinates:
 C3(H3), C4(H4), C5(H5), C11(H11), C12(H12), C13(H13), C19(H19), C20(H20),
 C21(H21), C27(H27), C28(H28), C29(H29)
;
_olex2_submission_special_instructions 'No special instructions were received'

loop_
_space_group_symop_id
_space_group_symop_operation_xyz
1 'x, y, z'
2 '-x, -y, -z'

loop_
_atom_site_label
_atom_site_type_symbol
_atom_site_fract_x
_atom_site_fract_y
_atom_site_fract_z
_atom_site_U_iso_or_equiv
_atom_site_adp_type
_atom_site_occupancy
_atom_site_calc_flag
_atom_site_refinement_flags_posn
_atom_site_refinement_flags_adp
Eu1 Eu 0.54128(17) 0.23661(18) 0.05037(18) 0.0127(6) Uani 1 d . .
Eu2 Eu 0.45030(17) -0.23169(18) 0.44589(17) 0.0120(6) Uani 1 d . .
Cu1 Cu 1.0623(4) 0.4820(4) 0.1061(4) 0.0112(12) Uani 1 d . .
Cu2 Cu 0.8187(4) 0.4195(5) 0.1500(4) 0.0133(12) Uani 1 d . .
Cu3 Cu 0.1762(4) -0.3815(5) 0.3512(4) 0.0143(12) Uani 1 d . .
Cu4 Cu -0.0690(4) -0.4427(5) 0.3873(4) 0.0146(12) Uani 1 d . .
O1 O 1.138(2) 0.736(2) 0.166(2) 0.014(6) Uani 1 d . .
O2 O 1.128(2) 0.602(2) 0.114(2) 0.012(6) Uani 1 d . .
O3 O 0.907(2) 0.536(2) 0.142(2) 0.012(6) Uani 1 d . .
O4 O 0.671(2) 0.498(3) 0.174(2) 0.017(7) Uani 1 d . .
O5 O 0.553(2) 0.663(3) 0.115(2) 0.020(7) Uani 1 d . .
O6 O 1.334(2) 0.256(2) 0.091(2) 0.015(7) Uani 1 d . .
O7 O 1.208(2) 0.408(2) 0.077(2) 0.014(7) Uani 1 d . .
O8 O 0.974(2) 0.374(2) 0.098(2) 0.010(6) Uani 1 d . .
O9 O 0.749(2) 0.308(3) 0.135(3) 0.017(7) Uani 1 d . .
O10 O 0.744(2) 0.166(3) 0.092(2) 0.018(7) Uani 1 d . .
O11 O 0.248(2) -0.136(3) 0.421(2) 0.019(7) Uani 1 d . .
O12 O 0.245(2) -0.271(3) 0.370(2) 0.016(7) Uani 1 d . .
O13 O 0.018(2) -0.332(3) 0.389(2) 0.016(7) Uani 1 d . .
O14 O -0.216(2) -0.367(3) 0.409(2) 0.018(7) Uani 1 d . .
O15 O -0.343(2) -0.217(3) 0.396(2) 0.019(7) Uani 1 d D .
O16 O 0.437(2) -0.631(2) 0.401(2) 0.019(7) Uani 1 d D .
O17 O 0.324(2) -0.463(2) 0.335(3) 0.017(7) Uani 1 d . .
O18 O 0.090(2) -0.502(2) 0.363(2) 0.017(7) Uani 1 d . .
O19 O -0.129(2) -0.570(3) 0.388(2) 0.017(7) Uani 1 d . .
O20 O -0.138(2) -0.700(3) 0.330(2) 0.016(7) Uani 1 d . .
O21 O 0.534(2) 0.129(2) 0.245(2) 0.016(7) Uani 1 d . .
O22 O 0.498(2) 0.043(2) 0.113(2) 0.017(7) Uani 1 d . .
O23 O 0.479(3) -0.032(3) 0.386(2) 0.020(7) Uani 1 d . .
O24 O 0.447(2) -0.119(2) 0.252(2) 0.013(6) Uani 1 d . .
O25 O 0.503(2) 0.385(2) 0.114(2) 0.018(7) Uani 1 d . .
H25A H 0.4548 0.4444 0.0716 0.027 Uiso 1 d GR .
H25B H 0.5698 0.4102 0.1130 0.027 Uiso 1 d GR .
O26 O 0.639(2) 0.404(2) -0.089(2) 0.014(6) Uani 1 d . .
H26A H 0.6266 0.4158 -0.1550 0.021 Uiso 1 d GR .
H26B H 0.7176 0.3906 -0.0814 0.021 Uiso 1 d GR .
O27 O 0.646(3) 0.167(3) -0.079(3) 0.021(7) Uani 1 d D .
H27A H 0.5966 0.1766 -0.1272 0.031 Uiso 1 d DGR .
O28 O 0.503(3) -0.376(3) 0.382(3) 0.018(7) Uani 1 d D .
H28A H 0.5644 -0.4246 0.4156 0.027 Uiso 1 d DGR .
O29 O 0.353(3) -0.404(3) 0.577(3) 0.022(7) Uani 1 d D .
H29A H 0.3602 -0.4144 0.6434 0.033 Uiso 1 d DGR .
O30 O 0.375(3) -0.194(3) 0.603(3) 0.034(9) Uani 1 d . .
H30A H 0.2983 -0.1667 0.5979 0.052 Uiso 1 d GR .
H30B H 0.4133 -0.1406 0.6050 0.052 Uiso 1 d GR .
C1 C 1.077(3) 0.680(4) 0.143(3) 0.010(9) Uani 1 d . U
C2 C 0.946(3) 0.709(4) 0.147(3) 0.012(9) Uani 1 d . .
C3 C 0.902(4) 0.815(4) 0.146(4) 0.017(10) Uani 1 d . .
H3 H 0.9556 0.8638 0.1451 0.020 Uiso 1 calc R .
C4 C 0.783(4) 0.854(4) 0.145(4) 0.018(10) Uani 1 d . .
H4 H 0.7546 0.9278 0.1440 0.022 Uiso 1 calc R .
C5 C 0.705(4) 0.783(4) 0.146(3) 0.016(10) Uani 1 d . .
H5 H 0.6234 0.8091 0.1447 0.019 Uiso 1 calc R .
C6 C 0.744(3) 0.675(4) 0.148(3) 0.013(9) Uani 1 d . .
C7 C 0.866(3) 0.637(4) 0.146(3) 0.011(9) Uani 1 d . U
C8 C 0.652(4) 0.607(4) 0.145(3) 0.015(10) Uani 1 d . .
C9 C 1.231(3) 0.301(4) 0.092(3) 0.013(9) Uani 1 d . .
C10 C 1.135(3) 0.228(4) 0.108(3) 0.012(9) Uani 1 d . .
C11 C 1.173(3) 0.115(4) 0.118(3) 0.014(10) Uani 1 d . .
H11 H 1.2551 0.0891 0.1182 0.017 Uiso 1 calc R .
C12 C 1.094(4) 0.041(4) 0.128(4) 0.020(10) Uani 1 d . .
H12 H 1.1207 -0.0351 0.1355 0.024 Uiso 1 calc R .
C13 C 0.975(4) 0.082(4) 0.126(4) 0.017(10) Uani 1 d . .
H13 H 0.9198 0.0328 0.1309 0.021 Uiso 1 calc R .
C14 C 0.933(3) 0.191(4) 0.119(3) 0.012(9) Uani 1 d . .
C15 C 1.014(3) 0.266(4) 0.109(3) 0.011(9) Uani 1 d . .
C16 C 0.803(3) 0.224(4) 0.115(3) 0.013(9) Uani 1 d . .
C17 C 0.190(3) -0.191(4) 0.394(3) 0.013(9) Uani 1 d . .
C18 C 0.058(3) -0.158(4) 0.392(3) 0.012(9) Uani 1 d . U
C19 C 0.014(4) -0.055(4) 0.397(4) 0.018(10) Uani 1 d . .
H19 H 0.0675 -0.0094 0.4010 0.022 Uiso 1 calc R .
C20 C -0.105(4) -0.016(4) 0.396(4) 0.018(10) Uani 1 d . .
H20 H -0.1322 0.0571 0.3966 0.022 Uiso 1 calc R .
C21 C -0.183(4) -0.085(4) 0.393(3) 0.016(10) Uani 1 d . .
H21 H -0.2650 -0.0579 0.3915 0.019 Uiso 1 calc R .
C22 C -0.146(4) -0.191(4) 0.391(3) 0.014(9) Uani 1 d . .
C23 C -0.023(3) -0.230(4) 0.390(3) 0.012(9) Uani 1 d . U
C24 C -0.240(3) -0.262(4) 0.398(3) 0.016(10) Uani 1 d . .
C25 C 0.343(4) -0.575(4) 0.366(3) 0.015(10) Uani 1 d . .
C26 C 0.253(4) -0.638(4) 0.354(3) 0.013(9) Uani 1 d . .
C27 C 0.294(4) -0.744(4) 0.349(3) 0.016(10) Uani 1 d . .
H27 H 0.3761 -0.7690 0.3497 0.019 Uiso 1 calc R .
C28 C 0.218(4) -0.810(4) 0.342(4) 0.018(10) Uani 1 d . .
H28 H 0.2469 -0.8814 0.3383 0.022 Uiso 1 calc R .
C29 C 0.099(4) -0.773(4) 0.341(3) 0.017(10) Uani 1 d . .
H29 H 0.0467 -0.8193 0.3357 0.020 Uiso 1 calc R .
C30 C 0.053(4) -0.671(4) 0.348(3) 0.015(10) Uani 1 d . .
C31 C 0.131(4) -0.602(4) 0.355(3) 0.014(9) Uani 1 d . .
C32 C -0.079(4) -0.646(4) 0.356(4) 0.018(10) Uani 1 d . .
C33 C 0.499(3) 0.030(4) 0.288(4) 0.016(10) Uani 1 d . .
C34 C 0.479(3) -0.020(4) 0.211(4) 0.015(10) Uani 1 d . U
H27B H 0.710(19) 0.19(5) -0.11(2) 0.05(19) Uiso 1 d D .
H29B H 0.281(18) -0.41(8) 0.57(4) 0.1(4) Uiso 1 d D .
H28B H 0.46(4) -0.41(3) 0.36(5) 0.1(3) Uiso 1 d D .

loop_
_atom_site_aniso_label
_atom_site_aniso_U_11
_atom_site_aniso_U_22
_atom_site_aniso_U_33
_atom_site_aniso_U_23
_atom_site_aniso_U_13
_atom_site_aniso_U_12
Eu1 0.0057(11) 0.0118(12) 0.0186(13) -0.0058(10) -0.0001(9) 0.0006(8)
Eu2 0.0070(11) 0.0142(12) 0.0159(13) -0.0077(9) -0.0005(9) -0.0014(8)
Cu1 0.005(2) 0.015(3) 0.016(3) -0.010(2) 0.000(2) -0.001(2)
Cu2 0.005(2) 0.018(3) 0.019(3) -0.010(2) 0.000(2) -0.001(2)
Cu3 0.006(2) 0.017(3) 0.019(3) -0.008(2) -0.001(2) -0.002(2)
Cu4 0.007(2) 0.022(3) 0.017(3) -0.010(2) 0.000(2) -0.003(2)
O1 0.011(14) 0.018(16) 0.017(17) -0.011(13) 0.001(13) -0.003(12)
O2 0.005(13) 0.013(15) 0.018(17) -0.008(13) 0.002(12) -0.002(11)
O3 0.006(14) 0.014(16) 0.018(17) -0.009(13) 0.001(13) -0.001(12)
O4 0.008(14) 0.018(17) 0.029(19) -0.015(15) 0.000(14) 0.000(12)
O5 0.005(14) 0.027(18) 0.025(19) -0.008(15) -0.002(14) 0.000(13)
O6 0.003(14) 0.020(16) 0.026(18) -0.015(14) 0.000(13) -0.001(12)
O7 0.008(14) 0.015(16) 0.023(18) -0.012(14) 0.001(13) -0.003(12)
O8 0.007(14) 0.013(15) 0.015(16) -0.010(13) -0.002(12) 0.000(12)
O9 0.005(14) 0.019(17) 0.031(19) -0.013(15) -0.002(14) -0.002(12)
O10 0.008(14) 0.025(18) 0.027(19) -0.014(15) -0.002(14) -0.005(13)
O11 0.012(15) 0.029(18) 0.022(18) -0.017(15) -0.003(14) 0.000(13)
O12 0.008(14) 0.017(16) 0.025(18) -0.012(14) 0.000(13) -0.001(12)
O13 0.006(14) 0.027(18) 0.019(17) -0.013(14) 0.004(13) -0.007(12)
O14 0.008(14) 0.03(2) 0.021(18) -0.016(15) 0.006(13) -0.006(13)
O15 0.008(15) 0.028(18) 0.025(19) -0.015(15) -0.002(14) -0.001(13)
O16 0.015(16) 0.015(16) 0.026(19) -0.006(14) -0.005(14) -0.002(13)
O17 0.006(14) 0.014(16) 0.032(19) -0.010(14) -0.002(14) -0.001(12)
O18 0.008(14) 0.013(16) 0.027(19) -0.004(14) -0.004(14) -0.002(12)
O19 0.009(14) 0.022(17) 0.021(18) -0.010(14) -0.001(13) -0.005(13)
O20 0.011(15) 0.020(17) 0.018(17) -0.006(14) -0.004(13) -0.007(13)
O21 0.017(15) 0.011(16) 0.019(17) -0.006(13) -0.001(14) -0.002(12)
O22 0.018(16) 0.015(16) 0.019(18) -0.009(14) -0.001(14) -0.004(13)
O23 0.019(16) 0.021(18) 0.019(19) -0.010(15) 0.001(14) -0.004(13)
O24 0.013(15) 0.012(15) 0.018(17) -0.008(13) 0.000(13) -0.003(12)
O25 0.010(15) 0.018(16) 0.029(19) -0.012(14) -0.005(14) 0.000(12)
O26 0.011(14) 0.015(16) 0.020(17) -0.011(13) 0.000(13) -0.002(12)
O27 0.011(16) 0.028(19) 0.03(2) -0.019(16) -0.001(15) -0.004(14)
O28 0.014(15) 0.016(16) 0.026(19) -0.010(15) -0.007(14) 0.001(13)
O29 0.014(17) 0.026(19) 0.024(19) -0.009(15) 0.001(15) -0.004(14)
O30 0.028(19) 0.04(2) 0.04(2) -0.028(19) -0.007(18) 0.007(17)
C1 0.012(18) 0.014(19) 0.005(19) -0.005(15) -0.003(16) 0.002(15)
C2 0.01(2) 0.02(2) 0.01(2) -0.009(19) -0.002(18) 0.001(17)
C3 0.01(2) 0.02(2) 0.02(3) -0.01(2) 0.001(19) -0.004(18)
C4 0.01(2) 0.02(2) 0.02(3) -0.01(2) 0.00(2) 0.004(18)
C5 0.01(2) 0.02(2) 0.02(3) -0.01(2) -0.003(19) 0.008(18)
C6 0.01(2) 0.02(2) 0.01(2) -0.006(19) -0.003(18) -0.002(18)
C7 0.012(18) 0.012(19) 0.006(19) -0.002(15) -0.001(16) 0.000(15)
C8 0.01(2) 0.02(3) 0.01(2) -0.005(19) 0.000(18) 0.001(18)
C9 0.01(2) 0.02(2) 0.01(2) -0.010(19) -0.002(18) -0.002(18)
C10 0.006(19) 0.02(2) 0.01(2) -0.007(18) 0.000(18) -0.001(17)
C11 0.01(2) 0.02(2) 0.02(2) -0.010(19) 0.000(18) 0.004(17)
C12 0.01(2) 0.02(2) 0.03(3) -0.01(2) 0.00(2) 0.003(18)
C13 0.01(2) 0.02(2) 0.03(3) -0.01(2) 0.00(2) -0.004(18)
C14 0.01(2) 0.02(2) 0.01(2) -0.004(18) 0.000(18) -0.004(17)
C15 0.01(2) 0.01(2) 0.01(2) -0.006(18) -0.002(18) 0.002(17)
C16 0.01(2) 0.02(2) 0.01(2) -0.002(18) 0.000(18) -0.005(18)
C17 0.01(2) 0.02(2) 0.01(2) -0.001(19) 0.000(18) -0.008(18)
C18 0.007(18) 0.02(2) 0.01(2) -0.004(16) 0.002(16) -0.001(15)
C19 0.01(2) 0.02(2) 0.02(3) 0.00(2) 0.00(2) -0.006(18)
C20 0.01(2) 0.02(2) 0.02(3) -0.01(2) 0.00(2) -0.004(18)
C21 0.01(2) 0.03(3) 0.01(2) -0.01(2) -0.001(18) -0.002(18)
C22 0.01(2) 0.02(2) 0.01(2) -0.007(19) 0.000(18) -0.002(18)
C23 0.012(18) 0.02(2) 0.004(19) -0.003(16) 0.001(16) -0.002(16)
C24 0.01(2) 0.03(3) 0.01(2) -0.01(2) 0.002(18) -0.004(19)
C25 0.01(2) 0.02(2) 0.02(2) -0.01(2) 0.000(19) 0.000(18)
C26 0.01(2) 0.02(2) 0.01(2) -0.006(18) -0.002(18) -0.004(18)
C27 0.01(2) 0.02(2) 0.01(2) -0.01(2) -0.002(19) -0.002(18)
C28 0.02(2) 0.02(2) 0.02(2) -0.01(2) 0.00(2) 0.002(19)
C29 0.01(2) 0.02(3) 0.01(2) 0.00(2) -0.004(19) -0.005(19)
C30 0.01(2) 0.02(2) 0.01(2) -0.003(19) -0.003(18) -0.005(18)
C31 0.01(2) 0.01(2) 0.01(2) -0.005(19) -0.003(19) 0.002(18)
C32 0.02(2) 0.02(3) 0.02(3) -0.01(2) 0.00(2) 0.00(2)
C33 0.01(2) 0.02(2) 0.02(3) -0.01(2) -0.006(19) 0.003(18)
C34 0.007(18) 0.02(2) 0.02(2) -0.006(17) 0.001(16) -0.001(16)

loop_
_atom_type_symbol
_atom_type_description
_atom_type_scat_dispersion_real
_atom_type_scat_dispersion_imag
_atom_type_scat_source
C C 0.0033 0.0016 'International Tables Vol C Tables 4.2.6.8 and 6.1.1.4'
H H 0.0000 0.0000 'International Tables Vol C Tables 4.2.6.8 and 6.1.1.4'
Cu Cu 0.3201 1.2651 'International Tables Vol C Tables 4.2.6.8 and 6.1.1.4'
Eu Eu -0.1578 3.6682 'International Tables Vol C Tables 4.2.6.8 and 6.1.1.4'
O O 0.0106 0.0060 'International Tables Vol C Tables 4.2.6.8 and 6.1.1.4'

loop_
_geom_angle_atom_site_label_1
_geom_angle_atom_site_label_2
_geom_angle_atom_site_label_3
_geom_angle
_geom_angle_site_symmetry_1
_geom_angle_site_symmetry_3
O5 Eu1 O6 72.8(10) 2_665 1_455
O5 Eu1 O10 131.8(10) 2_665 .
O5 Eu1 O21 151.3(9) 2_665 .
O5 Eu1 O25 100.8(10) 2_665 .
O5 Eu1 O26 65.6(9) 2_665 .
O5 Eu1 O27 70.4(10) 2_665 .
O5 Eu1 C16 132.6(10) 2_665 .
O5 Eu1 C33 139.1(10) 2_665 .
O5 Eu1 C34 117.8(11) 2_665 .
O6 Eu1 O10 155.0(10) 1_455 .
O6 Eu1 O21 78.7(10) 1_455 .
O6 Eu1 O25 74.3(10) 1_455 .
O6 Eu1 O26 121.6(9) 1_455 .
O6 Eu1 O27 126.9(10) 1_455 .
O6 Eu1 C16 148.3(11) 1_455 .
O6 Eu1 C33 73.8(10) 1_455 .
O6 Eu1 C34 73.5(10) 1_455 .
O10 Eu1 O21 76.4(10) . .
O10 Eu1 O25 100.8(10) . .
O10 Eu1 O26 79.2(9) . .
O10 Eu1 O27 69.0(10) . .
O10 Eu1 C16 20.0(11) . .
O10 Eu1 C33 82.1(10) . .
O10 Eu1 C34 88.2(10) . .
O21 Eu1 O26 136.6(10) . .
O21 Eu1 O27 127.0(10) . .
O21 Eu1 C16 75.5(10) . .
O21 Eu1 C33 20.0(10) . .
O21 Eu1 C34 47.8(11) . .
O22 Eu1 O5 102.1(10) . 2_665
O22 Eu1 O6 77.7(10) . 1_455
O22 Eu1 O10 90.9(10) . .
O22 Eu1 O21 67.4(10) . .
O22 Eu1 O25 136.3(10) . .
O22 Eu1 O26 148.3(10) . .
O22 Eu1 O27 74.2(10) . .
O22 Eu1 C16 108.4(10) . .
O22 Eu1 C33 47.6(11) . .
O22 Eu1 C34 19.8(11) . .
O25 Eu1 O21 74.8(10) . .
O25 Eu1 O26 75.3(10) . .
O25 Eu1 O27 149.1(10) . .
O25 Eu1 C16 81.3(10) . .
O25 Eu1 C33 92.2(11) . .
O25 Eu1 C34 117.9(11) . .
O26 Eu1 C16 69.5(10) . .
O26 Eu1 C33 155.0(10) . .
O26 Eu1 C34 163.5(10) . .
O27 Eu1 O26 74.1(10) . .
O27 Eu1 C16 83.9(10) . .
O27 Eu1 C33 114.0(11) . .
O27 Eu1 C34 91.5(11) . .
C16 Eu1 C33 87.5(10) . .
C34 Eu1 C16 101.4(10) . .
C34 Eu1 C33 27.9(11) . .
O11 Eu2 O12 47.1(9) . .
O11 Eu2 H28A 131.7 . .
O11 Eu2 O29 82.6(10) . .
O11 Eu2 O30 69.7(10) . .
O11 Eu2 C17 22.7(11) . .
O11 Eu2 C33 80.8(10) . .
O11 Eu2 C34 80.1(10) . .
O12 Eu2 H28A 84.6 . .
O12 Eu2 C17 24.6(10) . .
O12 Eu2 C33 106.6(9) . .
O12 Eu2 C34 86.7(9) . .
O15 Eu2 O11 148.0(10) 1_655 .
O15 Eu2 O12 138.8(9) 1_655 .
O15 Eu2 O24 78.2(10) 1_655 .
O15 Eu2 H28A 68.2 1_655 .
O15 Eu2 O29 129.4(10) 1_655 .
O15 Eu2 O30 115.7(11) 1_655 .
O15 Eu2 C17 152.9(11) 1_655 .
O15 Eu2 C33 67.4(10) 1_655 .
O15 Eu2 C34 70.3(10) 1_655 .
O16 Eu2 O11 134.8(10) 2_646 .
O16 Eu2 O12 127.4(9) 2_646 .
O16 Eu2 O15 71.6(10) 2_646 1_655
O16 Eu2 O24 147.2(10) 2_646 .
O16 Eu2 H28A 68.9 2_646 .
O16 Eu2 O29 64.3(10) 2_646 .
O16 Eu2 O30 71.6(11) 2_646 .
O16 Eu2 C17 134.0(10) 2_646 .
O16 Eu2 C33 126.0(10) 2_646 .
O16 Eu2 C34 141.4(10) 2_646 .
O23 Eu2 O11 78.9(10) . .
O23 Eu2 O12 116.5(9) . .
O23 Eu2 O15 72.5(10) . 1_655
O23 Eu2 O16 113.6(10) . 2_646
O23 Eu2 O24 67.5(10) . .
O23 Eu2 H28A 137.2 . .
O23 Eu2 O29 148.2(11) . .
O23 Eu2 O30 76.6(11) . .
O23 Eu2 C17 98.3(11) . .
O23 Eu2 C33 20.2(11) . .
O23 Eu2 C34 47.9(11) . .
O24 Eu2 O11 77.9(10) . .
O24 Eu2 O12 70.4(9) . .
O24 Eu2 H28A 88.3 . .
O24 Eu2 O29 132.9(10) . .
O24 Eu2 O30 135.4(10) . .
O24 Eu2 C17 74.8(10) . .
O24 Eu2 C33 47.9(11) . .
O24 Eu2 C34 20.1(10) . .
O28 Eu2 O11 116.2(10) . .
O28 Eu2 O12 69.4(9) . .
O28 Eu2 O15 77.8(10) . 1_655
O28 Eu2 O16 85.2(10) . 2_646
O28 Eu2 O23 136.6(11) . .
O28 Eu2 O24 76.0(10) . .
O28 Eu2 H28A 17.2 . .
O28 Eu2 O29 75.0(11) . .
O28 Eu2 O30 146.1(11) . .
O28 Eu2 C17 94.0(11) . .
O28 Eu2 C33 117.6(11) . .
O28 Eu2 C34 92.6(11) . .
O29 Eu2 O12 65.0(9) . .
O29 Eu2 H28A 73.7 . .
O29 Eu2 O30 72.8(12) . .
O29 Eu2 C17 71.1(11) . .
O29 Eu2 C33 162.5(11) . .
O29 Eu2 C34 151.5(11) . .
O30 Eu2 O12 105.4(10) . .
O30 Eu2 H28A 136.3 . .
O30 Eu2 C17 85.5(11) . .
O30 Eu2 C33 96.1(12) . .
O30 Eu2 C34 121.0(12) . .
C17 Eu2 H28A 109.1 . .
C17 Eu2 C33 95.0(10) . .
C17 Eu2 C34 84.6(10) . .
C33 Eu2 H28A 122.1 . .
C33 Eu2 C34 28.0(11) . .
C34 Eu2 H28A 101.7 . .
O2 Cu1 Cu2 131.7(8) . .
O2 Cu1 O3 92.5(12) . .
O2 Cu1 O8 171.5(11) . .
O3 Cu1 Cu2 39.3(8) . .
O3 Cu1 O8 79.3(11) . .
O7 Cu1 Cu2 132.9(9) . .
O7 Cu1 O2 95.0(12) . .
O7 Cu1 O3 171.9(12) . .
O7 Cu1 O8 93.3(11) . .
O8 Cu1 Cu2 40.3(8) . .
O3 Cu2 Cu1 39.1(8) . .
O3 Cu2 O8 78.3(11) . .
O3 Cu2 O20 91.4(11) . 1_665
O4 Cu2 Cu1 132.6(9) . .
O4 Cu2 O3 93.6(12) . .
O4 Cu2 O8 167.0(12) . .
O4 Cu2 O20 97.5(12) . 1_665
O8 Cu2 Cu1 39.4(8) . .
O8 Cu2 O20 92.9(11) . 1_665
O9 Cu2 Cu1 132.7(9) . .
O9 Cu2 O3 169.5(13) . .
O9 Cu2 O4 93.5(12) . .
O9 Cu2 O8 93.3(12) . .
O9 Cu2 O20 95.3(12) . 1_665
O20 Cu2 Cu1 89.0(7) 1_665 .
O1 Cu3 Cu4 88.5(7) 1_445 .
O12 Cu3 Cu4 132.9(9) . .
O12 Cu3 O1 96.7(11) . 1_445
O12 Cu3 O13 94.6(12) . .
O12 Cu3 O17 93.5(12) . .
O12 Cu3 O18 167.2(13) . .
O13 Cu3 Cu4 38.4(9) . .
O13 Cu3 O1 89.8(11) . 1_445
O17 Cu3 Cu4 132.1(9) . .
O17 Cu3 O1 98.5(12) . 1_445
O17 Cu3 O13 167.7(13) . .
O17 Cu3 O18 93.1(12) . .
O18 Cu3 Cu4 39.0(9) . .
O18 Cu3 O1 93.1(11) . 1_445
O18 Cu3 O13 77.2(12) . .
O13 Cu4 Cu3 39.1(9) . .
O13 Cu4 O18 77.9(12) . .
O14 Cu4 Cu3 133.3(10) . .
O14 Cu4 O13 94.5(13) . .
O14 Cu4 O18 172.3(13) . .
O14 Cu4 O19 95.7(13) . .
O18 Cu4 Cu3 39.1(9) . .
O19 Cu4 Cu3 130.9(9) . .
O19 Cu4 O13 169.5(12) . .
O19 Cu4 O18 91.9(12) . .
C1 O1 Cu3 105(2) . 1_665
C1 O2 Cu1 129(3) . .
Cu1 O3 Cu2 101.5(13) . .
C7 O3 Cu1 130(2) . .
C7 O3 Cu2 128(2) . .
C8 O4 Cu2 124(3) . .
C8 O5 Eu1 135(3) . 2_665
C9 O6 Eu1 160(3) . 1_655
C9 O7 Cu1 127(2) . .
Cu1 O8 Cu2 100.3(12) . .
C15 O8 Cu1 127(2) . .
C15 O8 Cu2 125(2) . .
C16 O9 Cu2 127(3) . .
C16 O10 Eu1 119(3) . .
C17 O11 Eu2 109(3) . .
Cu3 O12 Eu2 144.2(13) . .
C17 O12 Eu2 84(2) . .
C17 O12 Cu3 126(3) . .
Cu4 O13 Cu3 102.5(14) . .
C23 O13 Cu3 127(2) . .
C23 O13 Cu4 128(2) . .
C24 O14 Cu4 128(3) . .
C24 O15 Eu2 151(3) . 1_455
C25 O16 Eu2 149(3) . 2_646
C25 O17 Cu3 124(3) . .
Cu4 O18 Cu3 101.9(14) . .
C31 O18 Cu3 129(2) . .
C31 O18 Cu4 129(2) . .
C32 O19 Cu4 130(3) . .
C32 O20 Cu2 107(3) . 1_445
C33 O21 Eu1 118(3) . .
C34 O22 Eu1 121(3) . .
C33 O23 Eu2 119(3) . .
C34 O24 Eu2 118(3) . .
Eu1 O25 H25A 109.9 . .
Eu1 O25 H25B 109.6 . .
H25A O25 H25B 109.0 . .
Eu1 O26 H26A 111.0 . .
Eu1 O26 H26B 110.7 . .
H26A O26 H26B 108.1 . .
Eu1 O27 H27A 109.8 . .
Eu1 O27 H27B 122(10) . .
H27A O27 H27B 108.5 . .
Eu2 O28 H28A 109.8 . .
Eu2 O28 H28B 132(10) . .
H28A O28 H28B 108.5 . .
Eu2 O29 H29A 109.7 . .
Eu2 O29 H29B 119(10) . .
H29A O29 H29B 106.8 . .
Eu2 O30 H30A 110.6 . .
Eu2 O30 H30B 110.6 . .
H30A O30 H30B 108.3 . .
O1 C1 O2 120(4) . .
O1 C1 C2 119(4) . .
O2 C1 C2 121(4) . .
C3 C2 C1 117(4) . .
C3 C2 C7 119(4) . .
C7 C2 C1 124(4) . .
C2 C3 H3 118.7 . .
C4 C3 C2 123(4) . .
C4 C3 H3 118.7 . .
C3 C4 H4 120.9 . .
C5 C4 C3 118(4) . .
C5 C4 H4 120.9 . .
C4 C5 H5 118.9 . .
C4 C5 C6 122(4) . .
C6 C5 H5 118.9 . .
C5 C6 C7 120(4) . .
C5 C6 C8 117(4) . .
C7 C6 C8 123(4) . .
O3 C7 C2 120(3) . .
O3 C7 C6 122(4) . .
C6 C7 C2 118(4) . .
O4 C8 C6 122(3) . .
O5 C8 O4 121(4) . .
O5 C8 C6 116(4) . .
O6 C9 O7 120(4) . .
O6 C9 C10 117(4) . .
O7 C9 C10 122(3) . .
C11 C10 C9 116(3) . .
C11 C10 C15 119(4) . .
C15 C10 C9 125(4) . .
C10 C11 H11 119.2 . .
C12 C11 C10 122(4) . .
C12 C11 H11 119.2 . .
C11 C12 H12 120.9 . .
C11 C12 C13 118(4) . .
C13 C12 H12 120.9 . .
C12 C13 H13 118.9 . .
C14 C13 C12 122(4) . .
C14 C13 H13 118.9 . .
C13 C14 C15 119(4) . .
C13 C14 C16 116(4) . .
C15 C14 C16 125(4) . .
O8 C15 C10 121(4) . .
O8 C15 C14 119(3) . .
C10 C15 C14 120(4) . .
O9 C16 Eu1 79(2) . .
O9 C16 C14 123(4) . .
O10 C16 Eu1 40.6(19) . .
O10 C16 O9 119(4) . .
O10 C16 C14 118(4) . .
C14 C16 Eu1 156(3) . .
O11 C17 Eu2 49(2) . .
O11 C17 O12 119(4) . .
O11 C17 C18 118(4) . .
O12 C17 Eu2 71(2) . .
O12 C17 C18 123(4) . .
C18 C17 Eu2 164(3) . .
C19 C18 C17 117(4) . .
C19 C18 C23 119(4) . .
C23 C18 C17 124(4) . .
C18 C19 H19 118.7 . .
C20 C19 C18 123(4) . .
C20 C19 H19 118.7 . .
C19 C20 H20 120.8 . .
C19 C20 C21 118(4) . .
C21 C20 H20 120.8 . .
C20 C21 H21 118.9 . .
C22 C21 C20 122(4) . .
C22 C21 H21 118.9 . .
C21 C22 C23 119(4) . .
C21 C22 C24 117(4) . .
C23 C22 C24 124(4) . .
O13 C23 C18 120(3) . .
O13 C23 C22 121(4) . .
C18 C23 C22 119(4) . .
O14 C24 C22 122(4) . .
O15 C24 O14 121(4) . .
O15 C24 C22 117(4) . .
O16 C25 O17 121(4) . .
O16 C25 C26 117(4) . .
O17 C25 C26 121(4) . .
C27 C26 C25 117(4) . .
C31 C26 C25 124(4) . .
C31 C26 C27 119(4) . .
C26 C27 H27 119.3 . .
C28 C27 C26 121(4) . .
C28 C27 H27 119.3 . .
C27 C28 H28 120.5 . .
C29 C28 C27 119(4) . .
C29 C28 H28 120.5 . .
C28 C29 H29 119.0 . .
C28 C29 C30 122(4) . .
C30 C29 H29 119.0 . .
C29 C30 C31 119(4) . .
C29 C30 C32 116(4) . .
C31 C30 C32 124(4) . .
O18 C31 C26 120(4) . .
O18 C31 C30 121(4) . .
C26 C31 C30 119(4) . .
O19 C32 C30 120(4) . .
O20 C32 O19 121(4) . .
O20 C32 C30 118(4) . .
Eu2 C33 Eu1 151.2(16) . .
O21 C33 Eu1 42(2) . .
O21 C33 Eu2 165(3) . .
O21 C33 C34 116(4) . .
O23 C33 Eu1 167(3) . .
O23 C33 Eu2 41(2) . .
O23 C33 O21 127(4) . .
O23 C33 C34 117(4) . .
C34 C33 Eu1 75(2) . .
C34 C33 Eu2 77(2) . .
Eu1 C34 Eu2 152.7(16) . .
O22 C34 Eu1 40(2) . .
O22 C34 Eu2 166(3) . .
O22 C34 C33 117(4) . .
O24 C34 Eu1 165(3) . .
O24 C34 Eu2 42(2) . .
O24 C34 O22 126(4) . .
O24 C34 C33 117(4) . .
C33 C34 Eu1 77(2) . .
C33 C34 Eu2 75(2) . .

loop_
_geom_bond_atom_site_label_1
_geom_bond_atom_site_label_2
_geom_bond_distance
_geom_bond_site_symmetry_2
Eu1 O5 2.38(3) 2_665
Eu1 O6 2.39(3) 1_455
Eu1 O10 2.40(3) .
Eu1 O21 2.44(3) .
Eu1 O22 2.37(3) .
Eu1 O25 2.43(3) .
Eu1 O26 2.50(3) .
Eu1 O27 2.50(3) .
Eu1 C16 3.21(4) .
Eu1 C33 3.23(5) .
Eu1 C34 3.20(4) .
Eu2 O11 2.44(3) .
Eu2 O12 2.92(3) .
Eu2 O15 2.42(3) 1_655
Eu2 O16 2.42(3) 2_646
Eu2 O23 2.40(3) .
Eu2 O24 2.43(3) .
Eu2 O28 2.39(3) .
Eu2 H28A 2.8175 .
Eu2 O29 2.50(3) .
Eu2 O30 2.51(3) .
Eu2 C17 3.08(4) .
Eu2 C33 3.19(4) .
Eu2 C34 3.21(4) .
Cu1 Cu2 2.972(7) .
Cu1 O2 1.89(3) .
Cu1 O3 1.91(3) .
Cu1 O7 1.89(3) .
Cu1 O8 1.92(3) .
Cu2 O3 1.92(3) .
Cu2 O4 1.91(3) .
Cu2 O8 1.95(3) .
Cu2 O9 1.88(3) .
Cu2 O20 2.35(3) 1_665
Cu3 Cu4 2.988(7) .
Cu3 O1 2.39(3) 1_445
Cu3 O12 1.88(3) .
Cu3 O13 1.93(3) .
Cu3 O17 1.91(3) .
Cu3 O18 1.93(3) .
Cu4 O13 1.90(3) .
Cu4 O14 1.88(3) .
Cu4 O18 1.92(3) .
Cu4 O19 1.89(3) .
O1 Cu3 2.39(3) 1_665
O1 C1 1.25(5) .
O2 C1 1.30(5) .
O3 C7 1.33(5) .
O4 C8 1.27(5) .
O5 Eu1 2.38(3) 2_665
O5 C8 1.25(5) .
O6 Eu1 2.39(3) 1_655
O6 C9 1.24(5) .
O7 C9 1.28(5) .
O8 C15 1.35(5) .
O9 C16 1.28(5) .
O10 C16 1.26(5) .
O11 C17 1.25(5) .
O12 C17 1.29(5) .
O13 C23 1.33(5) .
O14 C24 1.28(5) .
O15 Eu2 2.42(3) 1_455
O15 C24 1.22(5) .
O16 Eu2 2.42(3) 2_646
O16 C25 1.22(5) .
O17 C25 1.29(5) .
O18 C31 1.35(5) .
O19 C32 1.29(5) .
O20 Cu2 2.35(3) 1_445
O20 C32 1.24(5) .
O21 C33 1.26(5) .
O22 C34 1.26(5) .
O23 C33 1.26(5) .
O24 C34 1.25(5) .
O25 H25A 0.8775 .
O25 H25B 0.8776 .
O26 H26A 0.8988 .
O26 H26B 0.8987 .
O27 H27A 0.8843 .
O27 H27B 0.84(8) .
O28 H28A 0.8834 .
O28 H28B 0.85(8) .
O29 H29A 0.8915 .
O29 H29B 0.85(8) .
O30 H30A 0.8940 .
O30 H30B 0.8940 .
C1 C2 1.50(5) .
C2 C3 1.38(6) .
C2 C7 1.43(6) .
C3 H3 0.9500 .
C3 C4 1.38(6) .
C4 H4 0.9500 .
C4 C5 1.38(6) .
C5 H5 0.9500 .
C5 C6 1.39(6) .
C6 C7 1.42(5) .
C6 C8 1.51(6) .
C9 C10 1.51(6) .
C10 C11 1.39(6) .
C10 C15 1.40(5) .
C11 H11 0.9500 .
C11 C12 1.38(6) .
C12 H12 0.9500 .
C12 C13 1.39(6) .
C13 H13 0.9500 .
C13 C14 1.38(6) .
C14 C15 1.41(6) .
C14 C16 1.50(5) .
C17 C18 1.51(5) .
C18 C19 1.38(6) .
C18 C23 1.42(6) .
C19 H19 0.9500 .
C19 C20 1.38(6) .
C20 H20 0.9500 .
C20 C21 1.39(6) .
C21 H21 0.9500 .
C21 C22 1.39(6) .
C22 C23 1.43(5) .
C22 C24 1.52(6) .
C25 C26 1.50(6) .
C26 C27 1.40(6) .
C26 C31 1.40(6) .
C27 H27 0.9500 .
C27 C28 1.37(6) .
C28 H28 0.9500 .
C28 C29 1.37(6) .
C29 H29 0.9500 .
C29 C30 1.39(6) .
C30 C31 1.41(6) .
C30 C32 1.51(6) .
C33 C34 1.55(6) .

loop_
_geom_torsion_atom_site_label_1
_geom_torsion_atom_site_label_2
_geom_torsion_atom_site_label_3
_geom_torsion_atom_site_label_4
_geom_torsion
_geom_torsion_site_symmetry_1
_geom_torsion_site_symmetry_4
Eu1 O5 C8 O4 -89(5) 2_665 .
Eu1 O5 C8 C6 93(5) 2_665 .
Eu1 O6 C9 O7 -27(11) 1_655 .
Eu1 O6 C9 C10 151(7) 1_655 .
Eu1 O10 C16 O9 12(5) . .
Eu1 O10 C16 C14 -168(3) . .
Eu1 O21 C33 Eu2 155(11) . .
Eu1 O21 C33 O23 -172(3) . .
Eu1 O21 C33 C34 8(4) . .
Eu1 O22 C34 Eu2 -157(10) . .
Eu1 O22 C34 O24 174(3) . .
Eu1 O22 C34 C33 -6(5) . .
Eu1 C33 C34 Eu2 177.1(10) . .
Eu1 C33 C34 O22 4(3) . .
Eu1 C33 C34 O24 -176(4) . .
Eu2 O11 C17 O12 -10(5) . .
Eu2 O11 C17 C18 170(3) . .
Eu2 O12 C17 O11 8(4) . .
Eu2 O12 C17 C18 -172(4) . .
Eu2 O15 C24 O14 27(9) 1_455 .
Eu2 O15 C24 C22 -150(4) 1_455 .
Eu2 O16 C25 O17 105(6) 2_646 .
Eu2 O16 C25 C26 -78(7) 2_646 .
Eu2 O23 C33 Eu1 168(11) . .
Eu2 O23 C33 O21 -168(3) . .
Eu2 O23 C33 C34 12(5) . .
Eu2 O24 C34 Eu1 -174(10) . .
Eu2 O24 C34 O22 170(3) . .
Eu2 O24 C34 C33 -10(4) . .
Eu2 C17 C18 C19 41(12) . .
Eu2 C17 C18 C23 -136(9) . .
Eu2 C33 C34 Eu1 -177.1(10) . .
Eu2 C33 C34 O22 -173(3) . .
Eu2 C33 C34 O24 7(3) . .
Cu1 Cu2 O3 C7 171(4) . .
Cu1 Cu2 O4 C8 21(4) . .
Cu1 Cu2 O8 C15 151(3) . .
Cu1 Cu2 O9 C16 11(4) . .
Cu1 O2 C1 O1 164(3) . .
Cu1 O2 C1 C2 -17(5) . .
Cu1 O3 C7 C2 -16(5) . .
Cu1 O3 C7 C6 164(3) . .
Cu1 O7 C9 O6 -165(3) . .
Cu1 O7 C9 C10 17(6) . .
Cu1 O8 C15 C10 -13(5) . .
Cu1 O8 C15 C14 169(3) . .
Cu2 Cu1 O2 C1 1(4) . .
Cu2 Cu1 O3 C7 -171(4) . .
Cu2 Cu1 O7 C9 -15(4) . .
Cu2 Cu1 O8 C15 -150(4) . .
Cu2 O3 C7 C2 175(3) . .
Cu2 O3 C7 C6 -5(5) . .
Cu2 O4 C8 O5 146(3) . .
Cu2 O4 C8 C6 -36(5) . .
Cu2 O8 C15 C10 -156(3) . .
Cu2 O8 C15 C14 27(5) . .
Cu2 O9 C16 Eu1 -162(3) . .
Cu2 O9 C16 O10 -170(3) . .
Cu2 O9 C16 C14 10(6) . .
Cu2 O20 C32 O19 85(4) 1_445 .
Cu2 O20 C32 C30 -95(4) 1_445 .
Cu3 Cu4 O13 C23 165(4) . .
Cu3 Cu4 O14 C24 11(4) . .
Cu3 Cu4 O18 C31 -179(4) . .
Cu3 Cu4 O19 C32 -12(4) . .
Cu3 O1 C1 O2 -86(4) 1_665 .
Cu3 O1 C1 C2 95(4) 1_665 .
Cu3 O12 C17 Eu2 160(3) . .
Cu3 O12 C17 O11 168(3) . .
Cu3 O12 C17 C18 -12(6) . .
Cu3 O13 C23 C18 -19(5) . .
Cu3 O13 C23 C22 163(3) . .
Cu3 O17 C25 O16 -145(3) . .
Cu3 O17 C25 C26 38(6) . .
Cu3 O18 C31 C26 11(6) . .
Cu3 O18 C31 C30 -169(3) . .
Cu4 Cu3 O12 Eu2 138.3(17) . .
Cu4 Cu3 O12 C17 -7(4) . .
Cu4 Cu3 O13 C23 -165(4) . .
Cu4 Cu3 O17 C25 -20(4) . .
Cu4 Cu3 O18 C31 179(4) . .
Cu4 O13 C23 C18 180(3) . .
Cu4 O13 C23 C22 1(5) . .
Cu4 O14 C24 O15 167(3) . .
Cu4 O14 C24 C22 -16(6) . .
Cu4 O18 C31 C26 -170(3) . .
Cu4 O18 C31 C30 10(6) . .
Cu4 O19 C32 O20 -157(3) . .
Cu4 O19 C32 C30 22(6) . .
O1 Cu3 Cu4 O13 -91.5(16) 1_445 .
O1 Cu3 Cu4 O14 -82.8(15) 1_445 .
O1 Cu3 Cu4 O18 96.9(16) 1_445 .
O1 Cu3 Cu4 O19 93.0(14) 1_445 .
O1 Cu3 O12 Eu2 -128(2) 1_445 .
O1 Cu3 O12 C17 87(3) 1_445 .
O1 Cu3 O13 Cu4 87.8(13) 1_445 .
O1 Cu3 O13 C23 -78(3) 1_445 .
O1 Cu3 O17 C25 -115(3) 1_445 .
O1 Cu3 O18 Cu4 -83.7(13) 1_445 .
O1 Cu3 O18 C31 95(3) 1_445 .
O1 C1 C2 C3 18(6) . .
O1 C1 C2 C7 -165(4) . .
O2 Cu1 Cu2 O3 5.3(18) . .
O2 Cu1 Cu2 O4 11.2(18) . .
O2 Cu1 Cu2 O8 176.2(17) . .
O2 Cu1 Cu2 O9 175.6(17) . .
O2 Cu1 Cu2 O20 -88.2(14) . 1_665
O2 Cu1 O3 Cu2 -176.0(13) . .
O2 Cu1 O3 C7 13(3) . .
O2 Cu1 O7 C9 159(3) . .
O2 Cu1 O8 Cu2 -20(9) . .
O2 Cu1 O8 C15 -170(7) . .
O2 C1 C2 C3 -160(4) . .
O2 C1 C2 C7 16(6) . .
O3 Cu1 Cu2 O4 5.9(19) . .
O3 Cu1 Cu2 O8 170.9(18) . .
O3 Cu1 Cu2 O9 170.3(19) . .
O3 Cu1 Cu2 O20 -93.5(15) . 1_665
O3 Cu1 O2 C1 5(3) . .
O3 Cu1 O7 C9 1(11) . .
O3 Cu1 O8 Cu2 -5.9(12) . .
O3 Cu1 O8 C15 -156(3) . .
O3 Cu2 O4 C8 25(3) . .
O3 Cu2 O8 Cu1 5.9(12) . .
O3 Cu2 O8 C15 156(3) . .
O3 Cu2 O9 C16 47(8) . .
O4 Cu2 O3 Cu1 -175.7(14) . .
O4 Cu2 O3 C7 -4(3) . .
O4 Cu2 O8 Cu1 58(6) . .
O4 Cu2 O8 C15 -151(5) . .
O4 Cu2 O9 C16 180(3) . .
O5 Eu1 O10 C16 101(3) 2_665 .
O5 Eu1 O21 C33 65(4) 2_665 .
O5 Eu1 O22 C34 -145(3) 2_665 .
O5 Eu1 C16 O9 94(3) 2_665 .
O5 Eu1 C16 O10 -97(3) 2_665 .
O5 Eu1 C16 C14 -69(7) 2_665 .
O5 Eu1 C33 Eu2 55(4) 2_665 .
O5 Eu1 C33 O21 -138(3) 2_665 .
O5 Eu1 C33 O23 -109(13) 2_665 .
O5 Eu1 C33 C34 49(3) 2_665 .
O5 Eu1 C34 Eu2 -152(3) 2_665 .
O5 Eu1 C34 O22 40(3) 2_665 .
O5 Eu1 C34 O24 20(12) 2_665 .
O5 Eu1 C34 C33 -146(2) 2_665 .
O6 Eu1 O10 C16 -90(4) 1_455 .
O6 Eu1 O21 C33 73(3) 1_455 .
O6 Eu1 O22 C34 -75(3) 1_455 .
O6 Eu1 C16 O9 -43(3) 1_455 .
O6 Eu1 C16 O10 127(3) 1_455 .
O6 Eu1 C16 C14 154(6) 1_455 .
O6 Eu1 C33 Eu2 91(3) 1_455 .
O6 Eu1 C33 O21 -102(3) 1_455 .
O6 Eu1 C33 O23 -73(13) 1_455 .
O6 Eu1 C33 C34 85(2) 1_455 .
O6 Eu1 C34 Eu2 -92(3) 1_455 .
O6 Eu1 C34 O22 99(3) 1_455 .
O6 Eu1 C34 O24 80(11) 1_455 .
O6 Eu1 C34 C33 -86(2) 1_455 .
O6 C9 C10 C11 -1(6) . .
O6 C9 C10 C15 -179(4) . .
O7 Cu1 Cu2 O3 176.6(18) . .
O7 Cu1 Cu2 O4 -177.5(18) . .
O7 Cu1 Cu2 O8 -12.5(18) . .
O7 Cu1 Cu2 O9 -13.1(18) . .
O7 Cu1 Cu2 O20 83.1(15) . 1_665
O7 Cu1 O2 C1 -172(3) . .
O7 Cu1 O3 Cu2 -18(10) . .
O7 Cu1 O3 C7 171(8) . .
O7 Cu1 O8 Cu2 170.8(13) . .
O7 Cu1 O8 C15 21(3) . .
O7 C9 C10 C11 177(4) . .
O7 C9 C10 C15 -1(7) . .
O8 Cu1 Cu2 O3 -170.9(18) . .
O8 Cu1 Cu2 O4 -165.0(18) . .
O8 Cu1 Cu2 O9 -0.6(18) . .
O8 Cu1 Cu2 O20 95.7(15) . 1_665
O8 Cu1 O2 C1 18(10) . .
O8 Cu1 O3 Cu2 6.0(12) . .
O8 Cu1 O3 C7 -165(3) . .
O8 Cu1 O7 C9 -23(3) . .
O8 Cu2 O3 Cu1 -5.9(12) . .
O8 Cu2 O3 C7 165(3) . .
O8 Cu2 O4 C8 -26(7) . .
O8 Cu2 O9 C16 11(3) . .
O9 Cu2 O3 Cu1 -43(7) . .
O9 Cu2 O3 C7 129(6) . .
O9 Cu2 O4 C8 -147(3) . .
O9 Cu2 O8 Cu1 179.6(13) . .
O9 Cu2 O8 C15 -30(3) . .
O10 Eu1 O21 C33 -105(3) . .
O10 Eu1 O22 C34 82(3) . .
O10 Eu1 C16 O9 -169(5) . .
O10 Eu1 C16 C14 28(6) . .
O10 Eu1 C33 Eu2 -95(3) . .
O10 Eu1 C33 O21 72(3) . .
O10 Eu1 C33 O23 101(13) . .
O10 Eu1 C33 C34 -101(2) . .
O10 Eu1 C34 Eu2 70(3) . .
O10 Eu1 C34 O22 -98(3) . .
O10 Eu1 C34 O24 -118(11) . .
O10 Eu1 C34 C33 76(2) . .
O11 Eu2 O12 Cu3 -157(3) . .
O11 Eu2 O12 C17 -5(2) . .
O11 Eu2 O23 C33 -94(3) . .
O11 Eu2 O24 C34 94(3) . .
O11 Eu2 C17 O12 171(4) . .
O11 Eu2 C17 C18 -33(9) . .
O11 Eu2 C33 Eu1 -92(3) . .
O11 Eu2 C33 O21 124(13) . .
O11 Eu2 C33 O23 83(3) . .
O11 Eu2 C33 C34 -86(2) . .
O11 Eu2 C34 Eu1 95(3) . .
O11 Eu2 C34 O22 -118(12) . .
O11 Eu2 C34 O24 -82(3) . .
O11 Eu2 C34 C33 89(2) . .
O11 C17 C18 C19 14(6) . .
O11 C17 C18 C23 -163(4) . .
O12 Eu2 O11 C17 5(2) . .
O12 Eu2 O23 C33 -64(3) . .
O12 Eu2 O24 C34 143(3) . .
O12 Eu2 C17 O11 -171(4) . .
O12 Eu2 C17 C18 156(12) . .
O12 Eu2 C33 Eu1 -52(3) . .
O12 Eu2 C33 O21 164(12) . .
O12 Eu2 C33 O23 123(3) . .
O12 Eu2 C33 C34 -46(2) . .
O12 Eu2 C34 Eu1 142(3) . .
O12 Eu2 C34 O22 -71(12) . .
O12 Eu2 C34 O24 -35(3) . .
O12 Eu2 C34 C33 136(2) . .
O12 Cu3 Cu4 O13 6.2(19) . .
O12 Cu3 Cu4 O14 15.0(18) . .
O12 Cu3 Cu4 O18 -165.4(19) . .
O12 Cu3 Cu4 O19 -169.3(17) . .
O12 Cu3 O13 Cu4 -175.4(14) . .
O12 Cu3 O13 C23 19(3) . .
O12 Cu3 O17 C25 148(3) . .
O12 Cu3 O18 Cu4 57(6) . .
O12 Cu3 O18 C31 -124(5) . .
O12 C17 C18 C19 -166(4) . .
O12 C17 C18 C23 17(7) . .
O13 Cu3 Cu4 O14 8.8(19) . .
O13 Cu3 Cu4 O18 -172(2) . .
O13 Cu3 Cu4 O19 -175.5(19) . .
O13 Cu3 O12 Eu2 142(2) . .
O13 Cu3 O12 C17 -3(3) . .
O13 Cu3 O17 C25 16(8) . .
O13 Cu3 O18 Cu4 5.3(13) . .
O13 Cu3 O18 C31 -175(4) . .
O13 Cu4 O14 C24 16(4) . .
O13 Cu4 O18 Cu3 -5.4(13) . .
O13 Cu4 O18 C31 175(4) . .
O13 Cu4 O19 C32 -28(9) . .
O14 Cu4 O13 Cu3 -173.6(14) . .
O14 Cu4 O13 C23 -8(3) . .
O14 Cu4 O18 Cu3 2(11) . .
O14 Cu4 O18 C31 -177(9) . .
O14 Cu4 O19 C32 165(4) . .
O15 Eu2 O11 C17 122(3) 1_655 .
O15 Eu2 O12 Cu3 69(3) 1_655 .
O15 Eu2 O12 C17 -139(2) 1_655 .
O15 Eu2 O23 C33 72(3) 1_655 .
O15 Eu2 O24 C34 -64(3) 1_655 .
O15 Eu2 C17 O11 -99(3) 1_655 .
O15 Eu2 C17 O12 72(3) 1_655 .
O15 Eu2 C17 C18 -131(10) 1_655 .
O15 Eu2 C33 Eu1 84(3) 1_655 .
O15 Eu2 C33 O21 -60(12) 1_655 .
O15 Eu2 C33 O23 -101(3) 1_655 .
O15 Eu2 C33 C34 90(2) 1_655 .
O15 Eu2 C34 Eu1 -73(3) 1_655 .
O15 Eu2 C34 O22 74(12) 1_655 .
O15 Eu2 C34 O24 110(3) 1_655 .
O15 Eu2 C34 C33 -79(2) 1_655 .
O16 Eu2 O11 C17 -99(3) 2_646 .
O16 Eu2 O12 Cu3 -37(3) 2_646 .
O16 Eu2 O12 C17 115(2) 2_646 .
O16 Eu2 O23 C33 132(3) 2_646 .
O16 Eu2 O24 C34 -88(3) 2_646 .
O16 Eu2 C17 O11 103(3) 2_646 .
O16 Eu2 C17 O12 -85(3) 2_646 .
O16 Eu2 C17 C18 71(11) 2_646 .
O16 Eu2 C33 Eu1 128(3) 2_646 .
O16 Eu2 C33 O21 -16(13) 2_646 .
O16 Eu2 C33 O23 -57(3) 2_646 .
O16 Eu2 C33 C34 134(2) 2_646 .
O16 Eu2 C34 Eu1 -63(4) 2_646 .
O16 Eu2 C34 O22 83(12) 2_646 .
O16 Eu2 C34 O24 120(3) 2_646 .
O16 Eu2 C34 C33 -69(3) 2_646 .
O16 C25 C26 C27 -22(6) . .
O16 C25 C26 C31 154(4) . .
O17 Cu3 Cu4 O13 168(2) . .
O17 Cu3 Cu4 O14 177.2(18) . .
O17 Cu3 Cu4 O18 -3.2(19) . .
O17 Cu3 Cu4 O19 -7.1(18) . .
O17 Cu3 O12 Eu2 -29(3) . .
O17 Cu3 O12 C17 -174(3) . .
O17 Cu3 O13 Cu4 -44(7) . .
O17 Cu3 O13 C23 150(6) . .
O17 Cu3 O18 Cu4 177.6(14) . .
O17 Cu3 O18 C31 -3(3) . .
O17 C25 C26 C27 155(4) . .
O17 C25 C26 C31 -29(7) . .
O18 Cu3 Cu4 O13 172(2) . .
O18 Cu3 Cu4 O14 -180(2) . .
O18 Cu3 Cu4 O19 -3.9(19) . .
O18 Cu3 O12 Eu2 92(6) . .
O18 Cu3 O12 C17 -53(7) . .
O18 Cu3 O13 Cu4 -5.4(13) . .
O18 Cu3 O13 C23 -171(3) . .
O18 Cu3 O17 C25 -22(3) . .
O18 Cu4 O13 Cu3 5.4(13) . .
O18 Cu4 O13 C23 171(3) . .
O18 Cu4 O14 C24 9(12) . .
O18 Cu4 O19 C32 -15(4) . .
O19 Cu4 O13 Cu3 19(8) . .
O19 Cu4 O13 C23 -176(6) . .
O19 Cu4 O14 C24 -166(3) . .
O19 Cu4 O18 Cu3 177.1(14) . .
O19 Cu4 O18 C31 -2(3) . .
O20 Cu2 O3 Cu1 86.7(13) 1_665 .
O20 Cu2 O3 C7 -102(3) 1_665 .
O20 Cu2 O4 C8 117(3) 1_665 .
O20 Cu2 O8 Cu1 -85.0(12) 1_665 .
O20 Cu2 O8 C15 66(3) 1_665 .
O20 Cu2 O9 C16 -83(3) 1_665 .
O21 Eu1 O10 C16 -85(3) . .
O21 Eu1 O22 C34 7(3) . .
O21 Eu1 C16 O9 -79(2) . .
O21 Eu1 C16 O10 90(3) . .
O21 Eu1 C16 C14 118(7) . .
O21 Eu1 C33 Eu2 -167(5) . .
O21 Eu1 C33 O23 29(12) . .
O21 Eu1 C33 C34 -173(4) . .
O21 Eu1 C34 Eu2 -3(2) . .
O21 Eu1 C34 O22 -171(3) . .
O21 Eu1 C34 O24 169(12) . .
O21 Eu1 C34 C33 3.3(19) . .
O21 C33 C34 Eu1 -5(3) . .
O21 C33 C34 Eu2 172(3) . .
O21 C33 C34 O22 -1(5) . .
O21 C33 C34 O24 179(3) . .
O22 Eu1 O10 C16 -151(3) . .
O22 Eu1 O21 C33 -8(3) . .
O22 Eu1 C16 O9 -139(2) . .
O22 Eu1 C16 O10 30(3) . .
O22 Eu1 C16 C14 58(7) . .
O22 Eu1 C33 Eu2 3(2) . .
O22 Eu1 C33 O21 170(3) . .
O22 Eu1 C33 O23 -161(13) . .
O22 Eu1 C33 C34 -2.7(19) . .
O22 Eu1 C34 Eu2 168(5) . .
O22 Eu1 C34 O24 -20(10) . .
O22 Eu1 C34 C33 174(4) . .
O23 Eu2 O11 C17 148(3) . .
O23 Eu2 O12 Cu3 162(2) . .
O23 Eu2 O12 C17 -45(3) . .
O23 Eu2 O24 C34 11(3) . .
O23 Eu2 C17 O11 -31(3) . .
O23 Eu2 C17 O12 140(2) . .
O23 Eu2 C17 C18 -64(10) . .
O23 Eu2 C33 Eu1 -175(5) . .
O23 Eu2 C33 O21 41(12) . .
O23 Eu2 C33 C34 -169(4) . .
O23 Eu2 C34 Eu1 11(2) . .
O23 Eu2 C34 O22 158(12) . .
O23 Eu2 C34 O24 -166(3) . .
O23 Eu2 C34 C33 5.1(19) . .
O23 C33 C34 Eu1 175(3) . .
O23 C33 C34 Eu2 -8(3) . .
O23 C33 C34 O22 179(4) . .
O23 C33 C34 O24 -1(5) . .
O24 Eu2 O11 C17 79(3) . .
O24 Eu2 O12 Cu3 111(3) . .
O24 Eu2 O12 C17 -96(2) . .
O24 Eu2 O23 C33 -12(3) . .
O24 Eu2 C17 O11 -95(3) . .
O24 Eu2 C17 O12 76(2) . .
O24 Eu2 C17 C18 -128(10) . .
O24 Eu2 C33 Eu1 -10(2) . .
O24 Eu2 C33 O21 -154(13) . .
O24 Eu2 C33 O23 165(3) . .
O24 Eu2 C33 C34 -4.3(19) . .
O24 Eu2 C34 Eu1 177(5) . .
O24 Eu2 C34 O22 -36(11) . .
O24 Eu2 C34 C33 171(4) . .
O25 Eu1 O10 C16 -14(3) . .
O25 Eu1 O21 C33 150(3) . .
O25 Eu1 O22 C34 -25(3) . .
O25 Eu1 C16 O9 -3(2) . .
O25 Eu1 C16 O10 166(3) . .
O25 Eu1 C16 C14 -166(7) . .
O25 Eu1 C33 Eu2 164(3) . .
O25 Eu1 C33 O21 -29(3) . .
O25 Eu1 C33 O23 0(13) . .
O25 Eu1 C33 C34 158(2) . .
O25 Eu1 C34 Eu2 -31(3) . .
O25 Eu1 C34 O22 161(3) . .
O25 Eu1 C34 O24 141(11) . .
O25 Eu1 C34 C33 -25(2) . .
O26 Eu1 O10 C16 59(3) . .
O26 Eu1 O21 C33 -162(3) . .
O26 Eu1 O22 C34 153(3) . .
O26 Eu1 C16 O9 74(2) . .
O26 Eu1 C16 O10 -116(3) . .
O26 Eu1 C16 C14 -88(7) . .
O26 Eu1 C33 Eu2 -137(2) . .
O26 Eu1 C33 O21 30(4) . .
O26 Eu1 C33 O23 59(14) . .
O26 Eu1 C33 C34 -143(2) . .
O26 Eu1 C34 Eu2 110(4) . .
O26 Eu1 C34 O22 -58(5) . .
O26 Eu1 C34 O24 -78(12) . .
O26 Eu1 C34 C33 116(4) . .
O27 Eu1 O10 C16 136(3) . .
O27 Eu1 O21 C33 -55(3) . .
O27 Eu1 O22 C34 150(3) . .
O27 Eu1 C16 O9 150(2) . .
O27 Eu1 C16 O10 -41(3) . .
O27 Eu1 C16 C14 -13(7) . .
O27 Eu1 C33 Eu2 -33(3) . .
O27 Eu1 C33 O21 134(3) . .
O27 Eu1 C33 O23 163(13) . .
O27 Eu1 C33 C34 -38(2) . .
O27 Eu1 C34 Eu2 139(3) . .
O27 Eu1 C34 O22 -29(3) . .
O27 Eu1 C34 O24 -49(11) . .
O27 Eu1 C34 C33 145(2) . .
O28 Eu2 O11 C17 12(3) . .
O28 Eu2 O12 Cu3 29(2) . .
O28 Eu2 O12 C17 -178(3) . .
O28 Eu2 O23 C33 23(3) . .
O28 Eu2 O24 C34 -144(3) . .
O28 Eu2 C17 O11 -169(3) . .
O28 Eu2 C17 O12 2(2) . .
O28 Eu2 C17 C18 158(10) . .
O28 Eu2 C33 Eu1 23(3) . .
O28 Eu2 C33 O21 -121(12) . .
O28 Eu2 C33 O23 -162(3) . .
O28 Eu2 C33 C34 29(2) . .
O28 Eu2 C34 Eu1 -149(3) . .
O28 Eu2 C34 O22 -2(12) . .
O28 Eu2 C34 O24 34(3) . .
O28 Eu2 C34 C33 -155(2) . .
O29 Eu2 O11 C17 -58(3) . .
O29 Eu2 O12 Cu3 -53(2) . .
O29 Eu2 O12 C17 99(2) . .
O29 Eu2 O23 C33 -149(3) . .
O29 Eu2 O24 C34 162(3) . .
O29 Eu2 C17 O11 118(3) . .
O29 Eu2 C17 O12 -71(2) . .
O29 Eu2 C17 C18 85(10) . .
O29 Eu2 C33 Eu1 -111(4) . .
O29 Eu2 C33 O21 105(12) . .
O29 Eu2 C33 O23 64(5) . .
O29 Eu2 C33 C34 -105(4) . .
O29 Eu2 C34 Eu1 149(2) . .
O29 Eu2 C34 O22 -65(12) . .
O29 Eu2 C34 O24 -28(4) . .
O29 Eu2 C34 C33 142(2) . .
O30 Eu2 O11 C17 -132(3) . .
O30 Eu2 O12 Cu3 -116(2) . .
O30 Eu2 O12 C17 37(2) . .
O30 Eu2 O23 C33 -165(3) . .
O30 Eu2 O24 C34 51(3) . .
O30 Eu2 C17 O11 44(3) . .
O30 Eu2 C17 O12 -144(2) . .
O30 Eu2 C17 C18 12(10) . .
O30 Eu2 C33 Eu1 -160(3) . .
O30 Eu2 C33 O21 56(13) . .
O30 Eu2 C33 O23 14(3) . .
O30 Eu2 C33 C34 -154(2) . .
O30 Eu2 C34 Eu1 36(3) . .
O30 Eu2 C34 O22 -177(11) . .
O30 Eu2 C34 O24 -141(3) . .
O30 Eu2 C34 C33 30(2) . .
C1 C2 C3 C4 178(4) . .
C1 C2 C7 O3 0(6) . .
C1 C2 C7 C6 -179(4) . .
C2 C3 C4 C5 0(7) . .
C3 C2 C7 O3 177(4) . .
C3 C2 C7 C6 -2(6) . .
C3 C4 C5 C6 1(7) . .
C4 C5 C6 C7 -2(6) . .
C4 C5 C6 C8 -178(4) . .
C5 C6 C7 O3 -176(4) . .
C5 C6 C7 C2 3(6) . .
C5 C6 C8 O4 -161(4) . .
C5 C6 C8 O5 17(6) . .
C7 C2 C3 C4 1(7) . .
C7 C6 C8 O4 23(6) . .
C7 C6 C8 O5 -159(4) . .
C8 C6 C7 O3 -1(6) . .
C8 C6 C7 C2 179(4) . .
C9 C10 C11 C12 -177(4) . .
C9 C10 C15 O8 -1(6) . .
C9 C10 C15 C14 177(4) . .
C10 C11 C12 C13 1(7) . .
C11 C10 C15 O8 -179(4) . .
C11 C10 C15 C14 -1(6) . .
C11 C12 C13 C14 -2(7) . .
C12 C13 C14 C15 2(7) . .
C12 C13 C14 C16 178(4) . .
C13 C14 C15 O8 178(4) . .
C13 C14 C15 C10 0(6) . .
C13 C14 C16 Eu1 -38(9) . .
C13 C14 C16 O9 162(4) . .
C13 C14 C16 O10 -18(6) . .
C15 C10 C11 C12 1(6) . .
C15 C14 C16 Eu1 139(6) . .
C15 C14 C16 O9 -21(7) . .
C15 C14 C16 O10 159(4) . .
C16 Eu1 O21 C33 -125(3) . .
C16 Eu1 O22 C34 72(3) . .
C16 Eu1 C33 Eu2 -115(3) . .
C16 Eu1 C33 O21 52(3) . .
C16 Eu1 C33 O23 81(13) . .
C16 Eu1 C33 C34 -121(2) . .
C16 Eu1 C34 Eu2 55(3) . .
C16 Eu1 C34 O22 -113(3) . .
C16 Eu1 C34 O24 -133(11) . .
C16 Eu1 C34 C33 61(2) . .
C16 C14 C15 O8 1(6) . .
C16 C14 C15 C10 -176(4) . .
C17 Eu2 O12 Cu3 -153(4) . .
C17 Eu2 O23 C33 -82(3) . .
C17 Eu2 O24 C34 117(3) . .
C17 Eu2 C33 Eu1 -74(3) . .
C17 Eu2 C33 O21 142(12) . .
C17 Eu2 C33 O23 100(3) . .
C17 Eu2 C33 C34 -68(2) . .
C17 Eu2 C34 Eu1 118(3) . .
C17 Eu2 C34 O22 -96(12) . .
C17 Eu2 C34 O24 -59(3) . .
C17 Eu2 C34 C33 111(2) . .
C17 C18 C19 C20 -180(4) . .
C17 C18 C23 O13 -1(6) . .
C17 C18 C23 C22 178(4) . .
C18 C19 C20 C21 2(7) . .
C19 C18 C23 O13 -178(4) . .
C19 C18 C23 C22 1(6) . .
C19 C20 C21 C22 0(7) . .
C20 C21 C22 C23 -2(6) . .
C20 C21 C22 C24 175(4) . .
C21 C22 C23 O13 180(4) . .
C21 C22 C23 C18 1(6) . .
C21 C22 C24 O14 -172(4) . .
C21 C22 C24 O15 5(6) . .
C23 C18 C19 C20 -3(7) . .
C23 C22 C24 O14 5(7) . .
C23 C22 C24 O15 -178(4) . .
C24 C22 C23 O13 3(6) . .
C24 C22 C23 C18 -175(4) . .
C25 C26 C27 C28 178(4) . .
C25 C26 C31 O18 3(6) . .
C25 C26 C31 C30 -177(4) . .
C26 C27 C28 C29 0(7) . .
C27 C26 C31 O18 178(4) . .
C27 C26 C31 C30 -1(6) . .
C27 C28 C29 C30 -1(7) . .
C28 C29 C30 C31 1(6) . .
C28 C29 C30 C32 -175(4) . .
C29 C30 C31 O18 -179(4) . .
C29 C30 C31 C26 0(6) . .
C29 C30 C32 O19 164(4) . .
C29 C30 C32 O20 -17(6) . .
C31 C26 C27 C28 1(6) . .
C31 C30 C32 O19 -12(7) . .
C31 C30 C32 O20 167(4) . .
C32 C30 C31 O18 -4(7) . .
C32 C30 C31 C26 176(4) . .
C33 Eu1 O10 C16 -105(3) . .
C33 Eu1 O22 C34 4(3) . .
C33 Eu1 C16 O9 -96(2) . .
C33 Eu1 C16 O10 74(3) . .
C33 Eu1 C16 C14 101(7) . .
C33 Eu1 C34 Eu2 -6(2) . .
C33 Eu1 C34 O22 -174(4) . .
C33 Eu1 C34 O24 166(13) . .
C33 Eu2 O11 C17 128(3) . .
C33 Eu2 O12 Cu3 143(2) . .
C33 Eu2 O12 C17 -64(2) . .
C33 Eu2 O24 C34 6(3) . .
C33 Eu2 C17 O11 -51(3) . .
C33 Eu2 C17 O12 120(2) . .
C33 Eu2 C17 C18 -84(10) . .
C33 Eu2 C34 Eu1 6(2) . .
C33 Eu2 C34 O22 153(13) . .
C33 Eu2 C34 O24 -171(4) . .
C34 Eu1 O10 C16 -132(3) . .
C34 Eu1 O21 C33 -4(3) . .
C34 Eu1 C16 O9 -120(2) . .
C34 Eu1 C16 O10 49(3) . .
C34 Eu1 C16 C14 77(7) . .
C34 Eu1 C33 Eu2 6(2) . .
C34 Eu1 C33 O21 173(4) . .
C34 Eu1 C33 O23 -158(14) . .
C34 Eu2 O11 C17 100(3) . .
C34 Eu2 O12 Cu3 123(3) . .
C34 Eu2 O12 C17 -84(2) . .
C34 Eu2 O23 C33 -7(3) . .
C34 Eu2 C17 O11 -77(3) . .
C34 Eu2 C17 O12 94(2) . .
C34 Eu2 C17 C18 -110(10) . .
C34 Eu2 C33 Eu1 -6(2) . .
C34 Eu2 C33 O21 -150(14) . .
C34 Eu2 C33 O23 169(4) . .
